data_7716130
loop_
_publ_author_name
'Song, Hongwei'
'Jin, Chaoyi'
'Wang, Xiaotong'
'Xie, Junfang'
'Ma, Yue'
'Tang, Jinkui'
'Li, Licun'

_publ_section_title
;
 Tuning spin dynamics of binuclear Dy complexes using different nitroxide
 biradical derivatives.
;
_journal_issue 23
_journal_name_full 'Dalton transactions (Cambridge, England : 2003)'
_journal_page_first 10007
_journal_page_last 10017
_journal_paper_doi 10.1039/d3dt04360f
_journal_volume 53
_journal_year 2024
_chemical_formula_moiety 'C100 H72 Dy2 F60 N10 O26 Zn2'
_chemical_formula_sum 'C100 H72 Dy2 F60 N10 O26 Zn2'
_chemical_formula_weight 3425.41
_space_group_crystal_system triclinic
_space_group_IT_number 2
_space_group_name_Hall '-P 1'
_space_group_name_H-M_alt 'P -1'
_atom_sites_solution_hydrogens geom
_audit_creation_date 2023-12-25
_audit_creation_method
;
Olex2 1.5-beta
(compiled 2021.12.09 svn.r5202d8cf for OlexSys, GUI svn.r6439)
;
_audit_update_record
;
2023-12-25 deposited with the CCDC.	2024-05-21 downloaded from the CCDC.
;
_cell_angle_alpha 65.836(2)
_cell_angle_beta 88.6970(10)
_cell_angle_gamma 75.4840(10)
_cell_formula_units_Z 1
_cell_length_a 14.3636(2)
_cell_length_b 15.4369(3)
_cell_length_c 16.5246(3)
_cell_measurement_reflns_used 21621
_cell_measurement_temperature 113.15
_cell_measurement_theta_max 29.1790
_cell_measurement_theta_min 1.9290
_cell_volume 3222.97(11)
_computing_cell_refinement 'CrysAlisPro 1.171.42.49 (Rigaku OD, 2022)'
_computing_data_collection 'CrysAlisPro 1.171.42.49 (Rigaku OD, 2022)'
_computing_data_reduction 'CrysAlisPro 1.171.42.49 (Rigaku OD, 2022)'
_computing_molecular_graphics 'Olex2 1.5-beta (Dolomanov et al., 2009)'
_computing_publication_material 'Olex2 1.5-beta (Dolomanov et al., 2009)'
_computing_structure_refinement 'SHELXL 2018/3 (Sheldrick, 2015)'
_computing_structure_solution 'SHELXT 2018/2 (Sheldrick, 2018)'
_diffrn_ambient_temperature 113.15
_diffrn_detector 'CCD plate'
_diffrn_measured_fraction_theta_full 0.996
_diffrn_measured_fraction_theta_max 0.892
_diffrn_measurement_details
;
List of Runs (angles in degrees, time in seconds):

  # Type    Start    End  Width  t~exp~   \w     \q     \k     \f   Frames
#--------------------------------------------------------------------------
  1  \w   -110.00  70.00   0.50    2.00    --  -20.00   0.00   0.00  360
  2  \w   -110.00  55.00   0.50    2.00    --  -20.00   0.00  90.00  330
  3  \w   -110.00   7.00   0.50    2.00    --  -20.00 -70.00   0.00  234
  4  \w   -110.00   7.00   0.50    2.00    --  -20.00 -70.00 180.00  234
  5  \w   -110.00   7.00   0.50    2.00    --  -20.00 -70.00  90.00  234
;
_diffrn_measurement_device 'abstract diffractometer'
_diffrn_measurement_device_type 'dtrek-CrysAlisPro-abstract goniometer imported rigaku-d*trek images'
_diffrn_measurement_method '\w scans'
_diffrn_orient_matrix_type 'CrysAlisPro convention (1999,Acta A55,543-557)'
_diffrn_orient_matrix_UB_11 0.0474226000
_diffrn_orient_matrix_UB_12 -0.0316593000
_diffrn_orient_matrix_UB_13 0.0090500000
_diffrn_orient_matrix_UB_21 0.0135553000
_diffrn_orient_matrix_UB_22 0.0240231000
_diffrn_orient_matrix_UB_23 0.0245577000
_diffrn_orient_matrix_UB_31 -0.0138143000
_diffrn_orient_matrix_UB_32 -0.0338783000
_diffrn_orient_matrix_UB_33 0.0393267000
_diffrn_radiation_monochromator graphite
_diffrn_radiation_probe x-ray
_diffrn_radiation_type 'Mo K\a'
_diffrn_radiation_wavelength 0.71073
_diffrn_reflns_av_R_equivalents 0.0879
_diffrn_reflns_av_unetI/netI 0.1095
_diffrn_reflns_Laue_measured_fraction_full 0.996
_diffrn_reflns_Laue_measured_fraction_max 0.892
_diffrn_reflns_limit_h_max 22
_diffrn_reflns_limit_h_min -22
_diffrn_reflns_limit_k_max 23
_diffrn_reflns_limit_k_min -24
_diffrn_reflns_limit_l_max 25
_diffrn_reflns_limit_l_min -26
_diffrn_reflns_number 84732
_diffrn_reflns_point_group_measured_fraction_full 0.996
_diffrn_reflns_point_group_measured_fraction_max 0.892
_diffrn_reflns_theta_full 25.242
_diffrn_reflns_theta_max 34.896
_diffrn_reflns_theta_min 1.801
_diffrn_source 'fine-focus sealed X-ray tube'
_diffrn_source_type 'Enhance (Mo) X-ray Source'
_exptl_absorpt_coefficient_mu 1.671
_exptl_absorpt_correction_T_max 1.00000
_exptl_absorpt_correction_T_min 0.16520
_exptl_absorpt_correction_type multi-scan
_exptl_absorpt_process_details
;
CrysAlisPro 1.171.42.49 (Rigaku Oxford Diffraction, 2022)
Empirical absorption correction using spherical harmonics,
implemented in SCALE3 ABSPACK scaling algorithm.
;
_exptl_crystal_colour 'metallic light colourless'
_exptl_crystal_colour_lustre metallic
_exptl_crystal_colour_modifier light
_exptl_crystal_colour_primary colourless
_exptl_crystal_density_diffrn 1.765
_exptl_crystal_description block
_exptl_crystal_F_000 1682
_exptl_crystal_preparation 'Magnetic properties'
_exptl_crystal_recrystallization_method 'Re-crystallisation from solvent'
_exptl_crystal_size_max 0.3
_exptl_crystal_size_mid 0.2
_exptl_crystal_size_min 0.1
_refine_diff_density_max 1.566
_refine_diff_density_min -0.890
_refine_diff_density_rms 0.155
_refine_ls_extinction_method none
_refine_ls_goodness_of_fit_ref 1.004
_refine_ls_hydrogen_treatment constr
_refine_ls_matrix_type full
_refine_ls_number_parameters 909
_refine_ls_number_reflns 25122
_refine_ls_number_restraints 1
_refine_ls_restrained_S_all 1.004
_refine_ls_R_factor_all 0.1409
_refine_ls_R_factor_gt 0.0837
_refine_ls_shift/su_max 0.002
_refine_ls_shift/su_mean 0.000
_refine_ls_structure_factor_coef Fsqd
_refine_ls_weighting_details 'w=1/[\s^2^(Fo^2^)+(0.0884P)^2^+5.3996P] where P=(Fo^2^+2Fc^2^)/3'
_refine_ls_weighting_scheme calc
_refine_ls_wR_factor_gt 0.1773
_refine_ls_wR_factor_ref 0.2093
_reflns_Friedel_coverage 0.000
_reflns_number_gt 15261
_reflns_number_total 25122
_reflns_threshold_expression 'I > 2\s(I)'
_cod_data_source_file d3dt04360f2.cif
_cod_data_source_block complex2-dyzn
_cod_depositor_comments 'Adding full bibliography for 7716128--7716130.cif.'
_cod_database_code 7716130
_shelx_shelxl_version_number 2018/3
_chemical_oxdiff_formula 'C11 H10 N O'
_shelx_space_group_comment
;
The symmetry employed for this shelxl refinement is uniquely defined
by the following loop, which should always be used as a source of
symmetry information in preference to the above space-group names.
They are only intended as comments.
;
_shelx_estimated_absorpt_t_max 0.851
_shelx_estimated_absorpt_t_min 0.634
_olex2_refinement_description
;
1. Fixed Uiso
 At 1.2 times of:
  All C(H) groups
 At 1.5 times of:
  All C(H,H,H) groups
2. Rigid bond restraints
 F4, C11
 with sigma for 1-2 distances of 0.01 and sigma for 1-3 distances of 0.005
3.a Aromatic/amide H refined with riding coordinates:
 C22(H22), C19(H19), C18(H18), C17(H17), C13(H13), C26(H26), C24(H24),
 C20(H20), C43(H43), C48(H48), C3(H3), C8(H8)
3.b Idealised Me refined as rotating group:
 C36(H36A,H36B,H36C), C37(H37A,H37B,H37C), C39(H39A,H39B,H39C), C40(H40A,H40B,
 H40C), C29(H29A,H29B,H29C), C33(H33A,H33B,H33C), C32(H32A,H32B,H32C), C30(H30A,
 H30B,H30C)
;
_smtbx_masks_void_probe_radius 1.2
_smtbx_masks_void_truncation_radius 1.2
_platon_squeeze_void_probe_radius 1.20
_olex2_submission_special_instructions 'No special instructions were received'
_oxdiff_exptl_absorpt_empirical_details
;
Empirical correction (ABSPACK) includes:
- Absorption correction using spherical harmonics
- Frame scaling
;
_oxdiff_exptl_absorpt_empirical_full_max 3.270
_oxdiff_exptl_absorpt_empirical_full_min 0.547

loop_
_space_group_symop_operation_xyz
'x, y, z'
'-x, -y, -z'

loop_
_atom_site_label
_atom_site_type_symbol
_atom_site_fract_x
_atom_site_fract_y
_atom_site_fract_z
_atom_site_U_iso_or_equiv
_atom_site_adp_type
_atom_site_occupancy
_atom_site_site_symmetry_order
_atom_site_calc_flag
_atom_site_refinement_flags_posn
_atom_site_refinement_flags_adp
_atom_site_refinement_flags_occupancy
_atom_site_disorder_assembly
_atom_site_disorder_group
Dy1 Dy 0.39771(2) 0.96720(2) 0.45159(2) 0.03134(8) Uani 1 1 d . . . . .
Zn1 Zn 0.81711(4) 0.33457(4) 0.82623(4) 0.03399(13) Uani 1 1 d . . . . .
O7 O 0.5192(2) 0.9097(2) 0.5692(2) 0.0298(7) Uani 1 1 d . . . . .
O12 O 0.8952(3) 0.2507(3) 0.9497(3) 0.0485(10) Uani 1 1 d . . . . .
O4 O 0.4288(2) 0.7982(3) 0.4827(2) 0.0365(8) Uani 1 1 d . . . . .
F30 F 0.7959(3) 0.6327(3) 0.8329(3) 0.0612(10) Uani 1 1 d . . . . .
O3 O 0.5448(3) 0.9200(3) 0.3881(3) 0.0408(8) Uani 1 1 d . . . . .
O11 O 0.8271(3) 0.4560(3) 0.8390(2) 0.0389(8) Uani 1 1 d . . . . .
O2 O 0.3725(3) 1.0464(3) 0.2960(2) 0.0416(9) Uani 1 1 d . . . . .
O10 O 0.9279(3) 0.2804(3) 0.7721(3) 0.0506(10) Uani 1 1 d . . . . .
O6 O 0.3111(2) 0.9316(3) 0.5788(2) 0.0394(8) Uani 1 1 d . . . . .
O9 O 0.7503(3) 0.4270(3) 0.7013(2) 0.0408(8) Uani 1 1 d . . . . .
F28 F 0.9494(3) 0.5855(3) 0.8581(3) 0.0679(11) Uani 1 1 d . . . . .
O5 O 0.2725(2) 1.1108(3) 0.4244(2) 0.0372(8) Uani 1 1 d . . . . .
N1 N 0.5732(3) 0.6482(3) 0.7914(3) 0.0295(8) Uani 1 1 d . . . . .
O1 O 0.2566(3) 0.9355(3) 0.4090(2) 0.0408(8) Uani 1 1 d . . . . .
N5 N 0.7109(3) 0.2667(3) 0.8821(3) 0.0316(8) Uani 1 1 d . . . . .
F29 F 0.8621(4) 0.5752(3) 0.9645(3) 0.0773(13) Uani 1 1 d . . . . .
F13 F 0.2657(3) 0.8518(4) 0.7428(3) 0.0896(17) Uani 1 1 d . . . . .
F17 F 0.4694(4) 0.6154(3) 0.4042(4) 0.0851(14) Uani 1 1 d . . . . .
F2 F 0.3331(4) 1.2120(3) 0.1336(3) 0.0764(13) Uani 1 1 d . . . . .
O8 O 0.5679(3) 0.6344(3) 1.0917(3) 0.0545(11) Uani 1 1 d . . . . .
C22 C 0.6102(3) 0.4688(3) 0.8687(3) 0.0315(10) Uani 1 1 d . . . . .
H22 H 0.597967 0.465937 0.813752 0.038 Uiso 1 1 calc R U . . .
O13 O 0.5789(3) 0.2073(3) 1.0634(3) 0.0536(11) Uani 1 1 d . . . . .
N4 N 0.6284(3) 0.2080(3) 0.9993(3) 0.0435(11) Uani 1 1 d . . . . .
N2 N 0.6369(4) 0.5575(4) 1.1339(3) 0.0451(11) Uani 1 1 d . . . . .
F16 F 0.4464(4) 0.5987(3) 0.5360(3) 0.0892(16) Uani 1 1 d . . . . .
C21 C 0.5978(3) 0.5583(3) 0.8725(3) 0.0302(9) Uani 1 1 d . . . . .
F18 F 0.3341(4) 0.6884(4) 0.4341(4) 0.0987(18) Uani 1 1 d . . . . .
F11 F 0.0936(4) 1.2198(3) 0.3268(3) 0.0880(15) Uani 1 1 d . . . . .
C25 C 0.6452(4) 0.4782(4) 1.0281(3) 0.0327(10) Uani 1 1 d . . . . .
F10 F 0.1582(3) 1.2983(3) 0.3756(4) 0.0939(16) Uani 1 1 d . . . . .
C19 C 0.6186(3) 0.6538(3) 0.7170(3) 0.0317(10) Uani 1 1 d . . . . .
H19 H 0.664193 0.597055 0.717515 0.038 Uiso 1 1 calc R U . . .
C18 C 0.5082(3) 0.7300(4) 0.7906(3) 0.0344(10) Uani 1 1 d . . . . .
H18 H 0.475485 0.725664 0.842163 0.041 Uiso 1 1 calc R U . . .
C17 C 0.4888(3) 0.8183(3) 0.7170(3) 0.0319(10) Uani 1 1 d . . . . .
H17 H 0.444131 0.874391 0.718615 0.038 Uiso 1 1 calc R U . . .
C13 C 0.5339(4) 0.7761(4) 0.3755(4) 0.0461(13) Uani 1 1 d . . . . .
H13 H 0.555944 0.736229 0.344246 0.055 Uiso 1 1 calc R U . . .
C26 C 0.6142(4) 0.5647(3) 0.9512(3) 0.0326(10) Uani 1 1 d . . . . .
H26 H 0.604574 0.626992 0.953070 0.039 Uiso 1 1 calc R U . . .
C23 C 0.6407(4) 0.3827(4) 0.9456(3) 0.0335(10) Uani 1 1 d . . . . .
C44 C 0.9444(4) 0.3176(5) 0.6923(4) 0.0516(15) Uani 1 1 d . . . . .
F12 F 0.0428(3) 1.2413(4) 0.4388(3) 0.0999(18) Uani 1 1 d . . . . .
C24 C 0.6583(4) 0.3866(4) 1.0262(3) 0.0342(10) Uani 1 1 d . . . . .
H24 H 0.678799 0.327787 1.079095 0.041 Uiso 1 1 calc R U . . .
F14 F 0.1473(3) 0.9762(4) 0.7179(3) 0.0853(14) Uani 1 1 d . . . . .
C47 C 0.8680(4) 0.4604(4) 0.9020(3) 0.0382(11) Uani 1 1 d . . . . .
F15 F 0.1357(4) 0.8663(4) 0.6763(3) 0.0845(14) Uani 1 1 d . . . . .
F26 F 1.0148(6) 0.2344(4) 1.1339(4) 0.163(4) Uani 1 1 d . . . . .
C35 C 0.7037(4) 0.1676(4) 0.8888(4) 0.0406(12) Uani 1 1 d . . . . .
F8 F 0.0588(3) 0.9699(4) 0.2776(3) 0.0929(15) Uani 1 1 d . . . . .
F6 F 0.6582(5) 0.8315(5) 0.2447(4) 0.137(3) Uani 1 1 d . . . . .
C34 C 0.6606(4) 0.2871(4) 0.9397(3) 0.0350(10) Uani 1 1 d . . . . .
F22 F 1.0676(4) 0.1757(5) 0.7162(6) 0.143(3) Uani 1 1 d . . . . .
F21 F 0.7475(5) 0.6108(4) 0.5397(4) 0.108(2) Uani 1 1 d . . . . .
C49 C 0.9244(4) 0.2845(5) 0.9975(4) 0.0474(13) Uani 1 1 d . . . . .
F25 F 1.0401(5) 0.1358(4) 1.0752(4) 0.136(3) Uani 1 1 d . . . . .
C12 C 0.5702(4) 0.8577(4) 0.3586(4) 0.0408(12) Uani 1 1 d . . . . .
C16 C 0.5344(3) 0.8260(4) 0.6398(3) 0.0308(9) Uani 1 1 d . . . . .
C1 C 0.1208(4) 1.2217(5) 0.3996(5) 0.0524(15) Uani 1 1 d . . . . .
C14 C 0.4662(4) 0.7522(4) 0.4370(4) 0.0418(12) Uani 1 1 d . . . . .
C20 C 0.5997(3) 0.7397(3) 0.6414(3) 0.0318(10) Uani 1 1 d . . . . .
H20 H 0.630756 0.741462 0.589556 0.038 Uiso 1 1 calc R U . . .
N3 N 0.7367(4) 0.4095(4) 1.1690(3) 0.0608(16) Uani 1 1 d . . . . .
F7 F 0.1385(4) 0.8341(4) 0.3702(5) 0.122(2) Uani 1 1 d . . . . .
F1 F 0.4078(4) 1.0814(4) 0.1255(3) 0.1008(17) Uani 1 1 d . . . . .
F3 F 0.2597(4) 1.1359(5) 0.0872(3) 0.116(2) Uani 1 1 d . . . . .
F27 F 0.9153(6) 0.1565(6) 1.1331(4) 0.158(3) Uani 1 1 d . . . . .
C27 C 0.6736(4) 0.4800(4) 1.1110(3) 0.0410(12) Uani 1 1 d . . . . .
C43 C 0.8853(5) 0.3923(5) 0.6226(4) 0.0549(16) Uani 1 1 d . . . . .
H43 H 0.907881 0.411627 0.565024 0.066 Uiso 1 1 calc R U . . .
C42 C 0.7942(5) 0.4415(5) 0.6314(4) 0.0462(13) Uani 1 1 d . . . . .
C48 C 0.9139(4) 0.3831(5) 0.9808(4) 0.0488(14) Uani 1 1 d . . . . .
H48 H 0.939101 0.397714 1.025014 0.059 Uiso 1 1 calc R U . . .
F9 F 0.0646(4) 0.9448(6) 0.4111(4) 0.126(3) Uani 1 1 d . . . . .
F24 F 1.1087(4) 0.3015(6) 0.7026(5) 0.133(3) Uani 1 1 d . . . . .
C38 C 0.6734(5) 0.1168(4) 0.9856(4) 0.0521(15) Uani 1 1 d . . . . .
C46 C 0.8690(5) 0.5641(5) 0.8897(4) 0.0486(14) Uani 1 1 d . . . . .
F5 F 0.6620(5) 0.9582(4) 0.2622(4) 0.126(3) Uani 1 1 d . . . . .
C3 C 0.1688(4) 1.0654(5) 0.5391(4) 0.0574(17) Uani 1 1 d . . . . .
H3 H 0.107463 1.087079 0.557372 0.069 Uiso 1 1 calc R U . . .
C2 C 0.1957(4) 1.1253(4) 0.4582(4) 0.0459(13) Uani 1 1 d . . . . .
C36 C 0.6286(5) 0.1898(5) 0.8165(5) 0.0610(18) Uani 1 1 d . . . . .
H36A H 0.626162 0.128425 0.813221 0.092 Uiso 1 1 calc R U . . .
H36B H 0.645125 0.234360 0.759383 0.092 Uiso 1 1 calc R U . . .
H36C H 0.565448 0.221086 0.829615 0.092 Uiso 1 1 calc R U . . .
C37 C 0.8004(5) 0.1110(4) 0.8751(5) 0.0524(15) Uani 1 1 d . . . . .
H37A H 0.850047 0.105144 0.918182 0.079 Uiso 1 1 calc R U . . .
H37B H 0.816846 0.146064 0.814519 0.079 Uiso 1 1 calc R U . . .
H37C H 0.797115 0.045212 0.883747 0.079 Uiso 1 1 calc R U . . .
C39 C 0.5990(6) 0.0584(6) 0.9958(6) 0.077(2) Uani 1 1 d . . . . .
H39A H 0.628426 -0.001130 0.986661 0.116 Uiso 1 1 calc R U . . .
H39B H 0.543724 0.099000 0.951434 0.116 Uiso 1 1 calc R U . . .
H39C H 0.577032 0.039741 1.055679 0.116 Uiso 1 1 calc R U . . .
C41 C 0.7372(6) 0.5286(6) 0.5477(4) 0.065(2) Uani 1 1 d . . . . .
F23 F 1.0572(5) 0.2919(8) 0.5931(5) 0.176(4) Uani 1 1 d . . . . .
C50 C 0.9772(6) 0.2042(6) 1.0852(5) 0.067(2) Uani 1 1 d . . . . .
C31 C 0.7438(6) 0.4325(6) 1.2485(5) 0.082(3) Uani 1 1 d . . . . .
C11 C 0.6536(6) 0.8693(5) 0.3003(5) 0.0646(19) Uani 1 1 d . U . . .
F4 F 0.7361(4) 0.8295(7) 0.3512(5) 0.155(3) Uani 1 1 d . U . . .
C15 C 0.4296(5) 0.6620(5) 0.4538(5) 0.0589(17) Uani 1 1 d . . . . .
C9 C 0.2049(4) 0.9685(5) 0.3409(4) 0.0478(13) Uani 1 1 d . . . . .
C6 C 0.3240(5) 1.1264(5) 0.1463(4) 0.0575(17) Uani 1 1 d . . . . .
C45 C 1.0466(5) 0.2695(7) 0.6765(6) 0.076(2) Uani 1 1 d . . . . .
C28 C 0.6968(5) 0.5448(6) 1.2113(5) 0.073(2) Uani 1 1 d . . . . .
F19 F 0.7533(7) 0.5189(5) 0.4780(3) 0.185(4) Uani 1 1 d . . . . .
C40 C 0.7607(5) 0.0581(5) 1.0562(4) 0.0589(17) Uani 1 1 d . . . . .
H40A H 0.738267 0.040989 1.115919 0.088 Uiso 1 1 calc R U . . .
H40B H 0.806066 0.098395 1.048037 0.088 Uiso 1 1 calc R U . . .
H40C H 0.793003 -0.002206 1.049576 0.088 Uiso 1 1 calc R U . . .
C4 C 0.2303(4) 0.9733(5) 0.5944(4) 0.0489(14) Uani 1 1 d . . . . .
C7 C 0.3054(4) 1.0641(5) 0.2399(4) 0.0492(14) Uani 1 1 d . . . . .
C29 C 0.6336(7) 0.5799(7) 1.2722(5) 0.100(4) Uani 1 1 d . . . . .
H29A H 0.610819 0.651927 1.244181 0.149 Uiso 1 1 calc R U . . .
H29B H 0.671038 0.558806 1.328990 0.149 Uiso 1 1 calc R U . . .
H29C H 0.578114 0.551770 1.282860 0.149 Uiso 1 1 calc R U . . .
C10 C 0.1140(4) 0.9287(6) 0.3502(6) 0.0621(18) Uani 1 1 d . . . . .
F20 F 0.6430(5) 0.5424(6) 0.5537(5) 0.175(4) Uani 1 1 d . . . . .
C33 C 0.6823(8) 0.3676(7) 1.3160(5) 0.117(4) Uani 1 1 d . . . . .
H33A H 0.690639 0.368379 1.374316 0.175 Uiso 1 1 calc R U . . .
H33B H 0.704264 0.299709 1.321693 0.175 Uiso 1 1 calc R U . . .
H33C H 0.613883 0.394504 1.293591 0.175 Uiso 1 1 calc R U . . .
C32 C 0.8482(8) 0.3987(10) 1.2852(7) 0.146(6) Uani 1 1 d . . . . .
H32A H 0.883023 0.445018 1.246528 0.219 Uiso 1 1 calc R U . . .
H32B H 0.877425 0.333060 1.287470 0.219 Uiso 1 1 calc R U . . .
H32C H 0.851851 0.396113 1.345282 0.219 Uiso 1 1 calc R U . . .
C30 C 0.7654(7) 0.6093(9) 1.1727(7) 0.108(4) Uani 1 1 d . . . . .
H30A H 0.810263 0.582345 1.138045 0.162 Uiso 1 1 calc R U . . .
H30B H 0.801885 0.610867 1.221265 0.162 Uiso 1 1 calc R U . . .
H30C H 0.728250 0.676253 1.133953 0.162 Uiso 1 1 calc R U . . .
C5 C 0.1949(4) 0.9158(6) 0.6833(4) 0.0608(19) Uani 1 1 d . . . . .
C8 C 0.2223(4) 1.0328(5) 0.2549(4) 0.0519(15) Uani 1 1 d . . . . .
H8 H 0.175289 1.054660 0.206272 0.062 Uiso 1 1 calc R U . . .

loop_
_atom_site_aniso_label
_atom_site_aniso_U_11
_atom_site_aniso_U_22
_atom_site_aniso_U_33
_atom_site_aniso_U_23
_atom_site_aniso_U_13
_atom_site_aniso_U_12
Dy1 0.02163(11) 0.03536(13) 0.03504(13) -0.01619(10) 0.00286(8) -0.00159(8)
Zn1 0.0302(3) 0.0370(3) 0.0338(3) -0.0173(2) 0.0038(2) -0.0029(2)
O7 0.0215(15) 0.0270(16) 0.0321(16) -0.0079(13) -0.0007(12) 0.0013(12)
O12 0.053(3) 0.044(2) 0.042(2) -0.0155(18) -0.0080(18) -0.0052(18)
O4 0.0321(19) 0.0385(19) 0.0402(18) -0.0198(16) 0.0084(14) -0.0060(15)
F30 0.058(2) 0.045(2) 0.080(3) -0.0269(19) -0.0105(19) -0.0104(17)
O3 0.0325(19) 0.0370(19) 0.051(2) -0.0201(17) 0.0171(16) -0.0032(15)
O11 0.037(2) 0.041(2) 0.0378(18) -0.0185(16) -0.0025(15) -0.0048(15)
O2 0.034(2) 0.063(2) 0.0347(18) -0.0246(18) 0.0035(15) -0.0168(18)
O10 0.035(2) 0.058(2) 0.061(3) -0.034(2) 0.0108(18) -0.0018(18)
O6 0.0239(17) 0.047(2) 0.0379(18) -0.0132(16) 0.0095(14) -0.0021(15)
O9 0.038(2) 0.048(2) 0.0323(18) -0.0149(16) -0.0003(15) -0.0071(16)
F28 0.055(2) 0.061(2) 0.095(3) -0.030(2) 0.006(2) -0.030(2)
O5 0.0235(17) 0.0411(19) 0.0415(19) -0.0173(16) 0.0040(14) 0.0011(14)
N1 0.0258(19) 0.0296(19) 0.0318(19) -0.0161(16) 0.0025(15) 0.0005(15)
O1 0.0295(19) 0.048(2) 0.0383(19) -0.0124(17) -0.0039(15) -0.0074(16)
N5 0.037(2) 0.0268(19) 0.034(2) -0.0175(16) 0.0077(16) -0.0054(16)
F29 0.116(4) 0.067(3) 0.064(2) -0.040(2) 0.002(2) -0.028(3)
F13 0.046(2) 0.113(4) 0.049(2) 0.009(2) 0.0193(18) 0.008(2)
F17 0.099(4) 0.070(3) 0.121(4) -0.067(3) 0.047(3) -0.036(3)
F2 0.113(4) 0.050(2) 0.060(2) -0.0126(19) -0.004(2) -0.028(2)
O8 0.051(3) 0.054(2) 0.058(3) -0.035(2) -0.007(2) 0.007(2)
C22 0.028(2) 0.035(2) 0.038(2) -0.022(2) 0.0077(18) -0.0066(18)
O13 0.058(3) 0.048(2) 0.063(3) -0.029(2) 0.033(2) -0.019(2)
N4 0.045(3) 0.038(2) 0.052(3) -0.024(2) 0.018(2) -0.011(2)
N2 0.045(3) 0.047(3) 0.043(2) -0.027(2) -0.006(2) 0.005(2)
F16 0.119(4) 0.048(2) 0.098(4) -0.026(2) 0.049(3) -0.027(2)
C21 0.026(2) 0.032(2) 0.032(2) -0.0159(19) 0.0041(17) -0.0029(18)
F18 0.061(3) 0.099(4) 0.177(6) -0.090(4) 0.025(3) -0.036(3)
F11 0.082(3) 0.078(3) 0.074(3) -0.021(2) -0.025(2) 0.014(2)
C25 0.034(3) 0.032(2) 0.031(2) -0.0157(19) 0.0063(18) -0.0018(19)
F10 0.061(3) 0.046(2) 0.154(5) -0.033(3) -0.015(3) 0.010(2)
C19 0.027(2) 0.029(2) 0.037(2) -0.017(2) 0.0025(18) 0.0028(17)
C18 0.026(2) 0.037(3) 0.042(3) -0.023(2) 0.0060(19) -0.0006(19)
C17 0.026(2) 0.031(2) 0.034(2) -0.016(2) 0.0018(18) 0.0028(18)
C13 0.044(3) 0.050(3) 0.046(3) -0.030(3) 0.009(2) -0.001(2)
C26 0.034(3) 0.027(2) 0.037(2) -0.017(2) 0.0053(19) -0.0033(18)
C23 0.034(3) 0.031(2) 0.041(3) -0.021(2) 0.012(2) -0.0074(19)
C44 0.042(3) 0.072(4) 0.063(4) -0.048(4) 0.024(3) -0.020(3)
F12 0.056(3) 0.101(4) 0.087(3) -0.017(3) 0.012(2) 0.035(2)
C24 0.036(3) 0.029(2) 0.033(2) -0.0120(19) 0.0123(19) -0.0028(19)
F14 0.078(3) 0.091(3) 0.079(3) -0.035(3) 0.033(2) -0.010(3)
C47 0.034(3) 0.043(3) 0.038(3) -0.017(2) 0.004(2) -0.010(2)
F15 0.091(4) 0.091(3) 0.076(3) -0.031(3) 0.019(3) -0.040(3)
F26 0.265(9) 0.073(3) 0.115(4) -0.003(3) -0.138(5) -0.032(4)
C35 0.048(3) 0.034(3) 0.045(3) -0.022(2) 0.012(2) -0.011(2)
F8 0.062(3) 0.122(4) 0.084(3) -0.027(3) -0.004(2) -0.034(3)
F6 0.170(6) 0.203(7) 0.155(5) -0.150(6) 0.131(5) -0.127(6)
C34 0.034(3) 0.030(2) 0.041(3) -0.016(2) 0.014(2) -0.0054(19)
F22 0.066(4) 0.121(5) 0.276(10) -0.125(6) 0.068(5) -0.012(3)
F21 0.157(6) 0.058(3) 0.095(4) -0.021(3) -0.040(4) -0.021(3)
C49 0.034(3) 0.052(3) 0.045(3) -0.011(3) -0.006(2) -0.009(2)
F25 0.155(6) 0.093(4) 0.108(4) -0.034(4) -0.076(4) 0.050(4)
C12 0.030(3) 0.041(3) 0.041(3) -0.015(2) 0.006(2) 0.004(2)
C16 0.020(2) 0.035(2) 0.039(2) -0.020(2) -0.0012(17) -0.0014(17)
C1 0.033(3) 0.050(3) 0.065(4) -0.027(3) -0.003(3) 0.012(2)
C14 0.036(3) 0.040(3) 0.044(3) -0.018(2) 0.001(2) -0.001(2)
C20 0.028(2) 0.035(2) 0.028(2) -0.0143(19) 0.0052(17) 0.0001(18)
N3 0.065(4) 0.064(3) 0.040(3) -0.028(3) -0.004(2) 0.017(3)
F7 0.087(4) 0.074(3) 0.184(6) -0.024(4) -0.036(4) -0.034(3)
F1 0.110(4) 0.113(4) 0.079(3) -0.045(3) 0.044(3) -0.023(3)
F3 0.124(5) 0.173(6) 0.059(3) -0.026(3) -0.008(3) -0.092(5)
F27 0.189(8) 0.174(7) 0.060(3) 0.034(4) -0.032(4) -0.105(6)
C27 0.043(3) 0.041(3) 0.034(2) -0.019(2) 0.002(2) 0.005(2)
C43 0.053(4) 0.082(5) 0.044(3) -0.039(3) 0.017(3) -0.022(3)
C42 0.056(4) 0.050(3) 0.037(3) -0.021(3) 0.005(2) -0.019(3)
C48 0.048(3) 0.057(4) 0.043(3) -0.020(3) -0.006(2) -0.019(3)
F9 0.065(3) 0.254(8) 0.111(4) -0.108(5) 0.041(3) -0.079(4)
F24 0.049(3) 0.202(7) 0.246(8) -0.183(7) 0.048(4) -0.048(4)
C38 0.071(4) 0.036(3) 0.062(4) -0.030(3) 0.028(3) -0.021(3)
C46 0.048(3) 0.048(3) 0.054(3) -0.024(3) -0.003(3) -0.012(3)
F5 0.150(6) 0.101(4) 0.143(5) -0.057(4) 0.114(5) -0.060(4)
C3 0.029(3) 0.069(4) 0.057(4) -0.021(3) 0.007(3) 0.007(3)
C2 0.028(3) 0.050(3) 0.055(3) -0.026(3) -0.001(2) 0.004(2)
C36 0.075(5) 0.053(4) 0.069(4) -0.037(3) -0.007(4) -0.018(3)
C37 0.058(4) 0.040(3) 0.065(4) -0.032(3) 0.014(3) -0.007(3)
C39 0.090(6) 0.062(4) 0.116(7) -0.061(5) 0.051(5) -0.042(4)
C41 0.085(6) 0.077(5) 0.035(3) -0.016(3) -0.007(3) -0.038(4)
F23 0.080(4) 0.323(12) 0.129(5) -0.139(7) 0.039(4) 0.015(5)
C50 0.079(5) 0.055(4) 0.054(4) -0.005(3) -0.019(4) -0.024(4)
C31 0.076(5) 0.101(6) 0.048(4) -0.046(4) -0.019(3) 0.040(4)
C11 0.063(4) 0.053(4) 0.066(4) -0.022(3) 0.033(3) -0.002(3)
F4 0.056(3) 0.244(9) 0.156(6) -0.088(6) 0.045(4) -0.020(4)
C15 0.054(4) 0.052(4) 0.084(5) -0.041(4) 0.021(3) -0.014(3)
C9 0.035(3) 0.052(3) 0.060(4) -0.027(3) 0.009(3) -0.009(2)
C6 0.064(4) 0.067(4) 0.039(3) -0.017(3) -0.005(3) -0.020(3)
C45 0.046(4) 0.109(7) 0.110(6) -0.081(6) 0.034(4) -0.023(4)
C28 0.060(4) 0.102(6) 0.062(4) -0.060(4) -0.018(3) 0.016(4)
F19 0.321(11) 0.126(5) 0.045(3) -0.044(3) -0.042(4) 0.068(6)
C40 0.068(5) 0.040(3) 0.053(4) -0.012(3) 0.008(3) -0.001(3)
C4 0.035(3) 0.060(4) 0.050(3) -0.025(3) 0.011(2) -0.007(3)
C7 0.037(3) 0.066(4) 0.050(3) -0.032(3) 0.006(2) -0.009(3)
C29 0.104(7) 0.118(7) 0.067(5) -0.067(5) -0.020(5) 0.038(6)
C10 0.025(3) 0.083(5) 0.090(5) -0.046(4) 0.006(3) -0.017(3)
F20 0.115(5) 0.178(7) 0.120(5) 0.062(5) -0.067(4) -0.058(5)
C33 0.159(10) 0.104(7) 0.037(4) -0.022(4) 0.017(5) 0.034(7)
C32 0.094(8) 0.217(14) 0.119(8) -0.120(10) -0.060(7) 0.066(8)
C30 0.074(6) 0.155(10) 0.139(9) -0.104(8) -0.019(6) -0.028(6)
C5 0.029(3) 0.083(5) 0.051(4) -0.016(3) 0.016(3) -0.005(3)
C8 0.040(3) 0.063(4) 0.053(3) -0.029(3) -0.004(3) -0.004(3)

loop_
_atom_type_symbol
_atom_type_description
_atom_type_scat_dispersion_real
_atom_type_scat_dispersion_imag
_atom_type_scat_source
C C 0.0033 0.0016 'International Tables Vol C Tables 4.2.6.8 and 6.1.1.4'
H H 0.0000 0.0000 'International Tables Vol C Tables 4.2.6.8 and 6.1.1.4'
Dy Dy -0.1892 4.4098 'International Tables Vol C Tables 4.2.6.8 and 6.1.1.4'
F F 0.0171 0.0103 'International Tables Vol C Tables 4.2.6.8 and 6.1.1.4'
N N 0.0061 0.0033 'International Tables Vol C Tables 4.2.6.8 and 6.1.1.4'
O O 0.0106 0.0060 'International Tables Vol C Tables 4.2.6.8 and 6.1.1.4'
Zn Zn 0.2839 1.4301 'International Tables Vol C Tables 4.2.6.8 and 6.1.1.4'

loop_
_geom_angle_atom_site_label_1
_geom_angle_atom_site_label_2
_geom_angle_atom_site_label_3
_geom_angle
_geom_angle_site_symmetry_1
_geom_angle_site_symmetry_3
_geom_angle_publ_flag
O7 Dy1 Dy1 35.10(8) . 2_676 ?
O7 Dy1 Dy1 34.54(7) 2_676 2_676 ?
O7 Dy1 O7 69.64(12) . 2_676 ?
O7 Dy1 O4 83.50(12) . . ?
O7 Dy1 O3 74.73(12) 2_676 . ?
O7 Dy1 O3 76.26(12) . . ?
O7 Dy1 O1 142.78(12) . . ?
O4 Dy1 Dy1 114.01(9) . 2_676 ?
O4 Dy1 O7 140.81(11) . 2_676 ?
O4 Dy1 O3 71.42(12) . . ?
O4 Dy1 O1 70.34(13) . . ?
O3 Dy1 Dy1 72.23(10) . 2_676 ?
O2 Dy1 Dy1 113.03(9) . 2_676 ?
O2 Dy1 O7 82.50(12) . 2_676 ?
O2 Dy1 O7 141.20(12) . . ?
O2 Dy1 O4 103.89(13) . . ?
O2 Dy1 O3 70.57(13) . . ?
O2 Dy1 O6 140.76(13) . . ?
O2 Dy1 O5 76.22(13) . . ?
O2 Dy1 O1 72.77(13) . . ?
O6 Dy1 Dy1 96.02(9) . 2_676 ?
O6 Dy1 O7 76.84(12) . . ?
O6 Dy1 O7 113.28(12) . 2_676 ?
O6 Dy1 O4 86.33(12) . . ?
O6 Dy1 O3 146.67(13) . . ?
O6 Dy1 O5 73.63(12) . . ?
O6 Dy1 O1 75.53(13) . . ?
O5 Dy1 Dy1 98.82(9) . 2_676 ?
O5 Dy1 O7 76.00(11) . 2_676 ?
O5 Dy1 O7 119.92(12) . . ?
O5 Dy1 O4 143.19(12) . . ?
O5 Dy1 O3 137.92(12) . . ?
O5 Dy1 O1 74.85(13) . . ?
O1 Dy1 Dy1 170.50(9) . 2_676 ?
O1 Dy1 O7 145.37(12) . 2_676 ?
O1 Dy1 O3 117.24(13) . . ?
O11 Zn1 O12 88.49(15) . . ?
O11 Zn1 O9 86.82(15) . . ?
O11 Zn1 N5 121.03(15) . . ?
O10 Zn1 O12 88.35(18) . . ?
O10 Zn1 O11 113.16(17) . . ?
O10 Zn1 O9 89.62(17) . . ?
O10 Zn1 N5 125.23(17) . . ?
O9 Zn1 O12 173.69(17) . . ?
O9 Zn1 N5 100.31(16) . . ?
N5 Zn1 O12 85.73(17) . . ?
Dy1 O7 Dy1 110.36(12) . 2_676 ?
C16 O7 Dy1 125.3(3) . . ?
C16 O7 Dy1 124.1(3) . 2_676 ?
C49 O12 Zn1 124.9(4) . . ?
C14 O4 Dy1 130.2(3) . . ?
C12 O3 Dy1 130.9(4) . . ?
C47 O11 Zn1 127.6(4) . . ?
C7 O2 Dy1 134.6(4) . . ?
C44 O10 Zn1 125.9(4) . . ?
C4 O6 Dy1 133.2(4) . . ?
C42 O9 Zn1 122.6(4) . . ?
C2 O5 Dy1 132.4(4) . . ?
C19 N1 C21 120.5(4) . . ?
C19 N1 C18 119.3(4) . . ?
C18 N1 C21 120.1(4) . . ?
C9 O1 Dy1 134.7(4) . . ?
C35 N5 Zn1 126.2(3) . . ?
C34 N5 Zn1 121.9(3) . . ?
C34 N5 C35 108.6(4) . . ?
C21 C22 H22 120.2 . . ?
C21 C22 C23 119.7(4) . . ?
C23 C22 H22 120.2 . . ?
O13 N4 C34 126.3(4) . . ?
O13 N4 C38 122.9(5) . . ?
C34 N4 C38 110.2(4) . . ?
O8 N2 C27 127.1(4) . . ?
O8 N2 C28 123.3(5) . . ?
C27 N2 C28 109.2(5) . . ?
C22 C21 N1 120.0(4) . . ?
C22 C21 C26 121.4(5) . . ?
C26 C21 N1 118.4(4) . . ?
C26 C25 C24 121.0(4) . . ?
C26 C25 C27 121.1(4) . . ?
C24 C25 C27 117.6(5) . . ?
N1 C19 H19 119.4 . . ?
N1 C19 C20 121.1(4) . . ?
C20 C19 H19 119.4 . . ?
N1 C18 H18 119.2 . . ?
N1 C18 C17 121.6(4) . . ?
C17 C18 H18 119.2 . . ?
C18 C17 H17 119.8 . . ?
C18 C17 C16 120.3(4) . . ?
C16 C17 H17 119.8 . . ?
C12 C13 H13 119.2 . . ?
C14 C13 H13 119.2 . . ?
C14 C13 C12 121.7(5) . . ?
C21 C26 C25 118.7(4) . . ?
C21 C26 H26 120.6 . . ?
C25 C26 H26 120.6 . . ?
C22 C23 C34 119.2(4) . . ?
C24 C23 C22 120.3(4) . . ?
C24 C23 C34 120.4(5) . . ?
O10 C44 C43 128.3(5) . . ?
O10 C44 C45 112.3(7) . . ?
C43 C44 C45 119.5(6) . . ?
C25 C24 H24 120.6 . . ?
C23 C24 C25 118.8(5) . . ?
C23 C24 H24 120.6 . . ?
O11 C47 C48 127.9(5) . . ?
O11 C47 C46 115.4(5) . . ?
C48 C47 C46 116.6(5) . . ?
N5 C35 C38 103.7(4) . . ?
N5 C35 C37 109.4(5) . . ?
C36 C35 N5 105.9(4) . . ?
C36 C35 C38 113.9(6) . . ?
C36 C35 C37 110.9(5) . . ?
C37 C35 C38 112.4(5) . . ?
N5 C34 N4 113.0(4) . . ?
N5 C34 C23 124.1(5) . . ?
N4 C34 C23 122.9(4) . . ?
O12 C49 C48 128.6(5) . . ?
O12 C49 C50 112.5(6) . . ?
C48 C49 C50 118.9(6) . . ?
O3 C12 C13 127.4(5) . . ?
O3 C12 C11 115.0(6) . . ?
C13 C12 C11 117.5(5) . . ?
O7 C16 C17 121.8(4) . . ?
O7 C16 C20 121.0(4) . . ?
C17 C16 C20 117.2(4) . . ?
F11 C1 F10 106.2(6) . . ?
F11 C1 F12 107.4(6) . . ?
F11 C1 C2 111.3(5) . . ?
F10 C1 C2 111.0(5) . . ?
F12 C1 F10 107.0(6) . . ?
F12 C1 C2 113.7(6) . . ?
O4 C14 C13 126.9(5) . . ?
O4 C14 C15 113.4(5) . . ?
C13 C14 C15 119.7(5) . . ?
C19 C20 C16 120.5(4) . . ?
C19 C20 H20 119.8 . . ?
C16 C20 H20 119.8 . . ?
C27 N3 C31 108.3(5) . . ?
N2 C27 C25 124.0(5) . . ?
N3 C27 N2 113.6(5) . . ?
N3 C27 C25 122.3(5) . . ?
C44 C43 H43 118.4 . . ?
C44 C43 C42 123.2(5) . . ?
C42 C43 H43 118.4 . . ?
O9 C42 C43 128.5(6) . . ?
O9 C42 C41 113.8(6) . . ?
C43 C42 C41 117.6(6) . . ?
C47 C48 C49 122.3(5) . . ?
C47 C48 H48 118.8 . . ?
C49 C48 H48 118.8 . . ?
N4 C38 C35 98.2(4) . . ?
N4 C38 C39 109.6(5) . . ?
N4 C38 C40 106.4(5) . . ?
C39 C38 C35 116.3(6) . . ?
C39 C38 C40 112.0(6) . . ?
C40 C38 C35 113.0(5) . . ?
F30 C46 C47 111.6(5) . . ?
F28 C46 F30 107.1(5) . . ?
F28 C46 C47 111.5(5) . . ?
F29 C46 F30 106.7(5) . . ?
F29 C46 F28 106.7(5) . . ?
F29 C46 C47 112.8(5) . . ?
C2 C3 H3 119.3 . . ?
C2 C3 C4 121.5(5) . . ?
C4 C3 H3 119.3 . . ?
O5 C2 C1 113.8(5) . . ?
O5 C2 C3 128.6(5) . . ?
C3 C2 C1 117.6(5) . . ?
C35 C36 H36A 109.5 . . ?
C35 C36 H36B 109.5 . . ?
C35 C36 H36C 109.5 . . ?
H36A C36 H36B 109.5 . . ?
H36A C36 H36C 109.5 . . ?
H36B C36 H36C 109.5 . . ?
C35 C37 H37A 109.5 . . ?
C35 C37 H37B 109.5 . . ?
C35 C37 H37C 109.5 . . ?
H37A C37 H37B 109.5 . . ?
H37A C37 H37C 109.5 . . ?
H37B C37 H37C 109.5 . . ?
C38 C39 H39A 109.5 . . ?
C38 C39 H39B 109.5 . . ?
C38 C39 H39C 109.5 . . ?
H39A C39 H39B 109.5 . . ?
H39A C39 H39C 109.5 . . ?
H39B C39 H39C 109.5 . . ?
F21 C41 C42 113.0(5) . . ?
F21 C41 F20 101.0(8) . . ?
F19 C41 F21 109.9(8) . . ?
F19 C41 C42 114.2(7) . . ?
F19 C41 F20 106.7(8) . . ?
F20 C41 C42 111.1(6) . . ?
F26 C50 C49 115.1(6) . . ?
F26 C50 F25 109.6(8) . . ?
F26 C50 F27 106.8(8) . . ?
F25 C50 C49 113.0(7) . . ?
F25 C50 F27 102.2(7) . . ?
F27 C50 C49 109.1(6) . . ?
N3 C31 C28 103.5(5) . . ?
N3 C31 C33 102.5(8) . . ?
N3 C31 C32 108.9(6) . . ?
C28 C31 C33 114.1(7) . . ?
C32 C31 C28 115.8(9) . . ?
C32 C31 C33 110.8(8) . . ?
F6 C11 C12 115.4(7) . . ?
F6 C11 F5 110.7(7) . . ?
F6 C11 F4 107.8(7) . . ?
F5 C11 C12 114.3(5) . . ?
F5 C11 F4 97.5(8) . . ?
F4 C11 C12 109.4(6) . . ?
F17 C15 F18 107.2(6) . . ?
F17 C15 C14 112.2(6) . . ?
F16 C15 F17 107.3(6) . . ?
F16 C15 F18 106.9(6) . . ?
F16 C15 C14 112.5(6) . . ?
F18 C15 C14 110.5(5) . . ?
O1 C9 C10 114.5(6) . . ?
O1 C9 C8 127.0(6) . . ?
C8 C9 C10 118.4(6) . . ?
F2 C6 F1 104.8(6) . . ?
F2 C6 F3 109.6(6) . . ?
F2 C6 C7 115.0(6) . . ?
F1 C6 C7 109.9(6) . . ?
F3 C6 F1 104.4(6) . . ?
F3 C6 C7 112.3(6) . . ?
F22 C45 C44 111.9(7) . . ?
F22 C45 F24 109.8(9) . . ?
F22 C45 F23 107.1(8) . . ?
F24 C45 C44 110.0(6) . . ?
F24 C45 F23 105.3(8) . . ?
F23 C45 C44 112.5(8) . . ?
N2 C28 C31 99.4(5) . . ?
N2 C28 C29 109.8(6) . . ?
N2 C28 C30 105.3(7) . . ?
C29 C28 C31 115.9(8) . . ?
C29 C28 C30 109.9(8) . . ?
C30 C28 C31 115.3(7) . . ?
C38 C40 H40A 109.5 . . ?
C38 C40 H40B 109.5 . . ?
C38 C40 H40C 109.5 . . ?
H40A C40 H40B 109.5 . . ?
H40A C40 H40C 109.5 . . ?
H40B C40 H40C 109.5 . . ?
O6 C4 C3 127.6(6) . . ?
O6 C4 C5 115.5(5) . . ?
C3 C4 C5 116.9(5) . . ?
O2 C7 C6 112.3(5) . . ?
O2 C7 C8 127.8(6) . . ?
C8 C7 C6 119.9(6) . . ?
C28 C29 H29A 109.5 . . ?
C28 C29 H29B 109.5 . . ?
C28 C29 H29C 109.5 . . ?
H29A C29 H29B 109.5 . . ?
H29A C29 H29C 109.5 . . ?
H29B C29 H29C 109.5 . . ?
F8 C10 F7 106.3(6) . . ?
F8 C10 F9 108.0(6) . . ?
F8 C10 C9 112.1(7) . . ?
F7 C10 C9 110.9(6) . . ?
F9 C10 F7 109.4(8) . . ?
F9 C10 C9 109.9(6) . . ?
C31 C33 H33A 109.5 . . ?
C31 C33 H33B 109.5 . . ?
C31 C33 H33C 109.5 . . ?
H33A C33 H33B 109.5 . . ?
H33A C33 H33C 109.5 . . ?
H33B C33 H33C 109.5 . . ?
C31 C32 H32A 109.5 . . ?
C31 C32 H32B 109.5 . . ?
C31 C32 H32C 109.5 . . ?
H32A C32 H32B 109.5 . . ?
H32A C32 H32C 109.5 . . ?
H32B C32 H32C 109.5 . . ?
C28 C30 H30A 109.5 . . ?
C28 C30 H30B 109.5 . . ?
C28 C30 H30C 109.5 . . ?
H30A C30 H30B 109.5 . . ?
H30A C30 H30C 109.5 . . ?
H30B C30 H30C 109.5 . . ?
F13 C5 F14 106.9(6) . . ?
F13 C5 F15 106.6(7) . . ?
F13 C5 C4 112.8(5) . . ?
F14 C5 C4 110.7(6) . . ?
F15 C5 F14 106.5(5) . . ?
F15 C5 C4 113.0(6) . . ?
C9 C8 H8 119.1 . . ?
C7 C8 C9 121.8(6) . . ?
C7 C8 H8 119.1 . . ?

loop_
_geom_bond_atom_site_label_1
_geom_bond_atom_site_label_2
_geom_bond_distance
_geom_bond_site_symmetry_2
_geom_bond_publ_flag
Dy1 Dy1 3.9054(5) 2_676 ?
Dy1 O7 2.362(3) . ?
Dy1 O7 2.396(3) 2_676 ?
Dy1 O4 2.366(4) . ?
Dy1 O3 2.418(3) . ?
Dy1 O2 2.342(4) . ?
Dy1 O6 2.355(3) . ?
Dy1 O5 2.361(3) . ?
Dy1 O1 2.384(4) . ?
Zn1 O12 2.076(4) . ?
Zn1 O11 2.009(4) . ?
Zn1 O10 1.977(4) . ?
Zn1 O9 2.052(4) . ?
Zn1 N5 2.055(4) . ?
O7 C16 1.309(6) . ?
O12 C49 1.239(7) . ?
O4 C14 1.262(6) . ?
F30 C46 1.335(7) . ?
O3 C12 1.222(6) . ?
O11 C47 1.241(6) . ?
O2 C7 1.250(7) . ?
O10 C44 1.249(7) . ?
O6 C4 1.254(6) . ?
O9 C42 1.267(7) . ?
F28 C46 1.318(7) . ?
O5 C2 1.237(6) . ?
N1 C21 1.449(6) . ?
N1 C19 1.360(6) . ?
N1 C18 1.364(6) . ?
O1 C9 1.206(7) . ?
N5 C35 1.517(6) . ?
N5 C34 1.275(6) . ?
F29 C46 1.312(7) . ?
F13 C5 1.312(7) . ?
F17 C15 1.331(7) . ?
F2 C6 1.291(8) . ?
O8 N2 1.282(6) . ?
C22 H22 0.9500 . ?
C22 C21 1.375(6) . ?
C22 C23 1.387(7) . ?
O13 N4 1.260(6) . ?
N4 C34 1.399(7) . ?
N4 C38 1.499(7) . ?
N2 C27 1.378(6) . ?
N2 C28 1.474(8) . ?
F16 C15 1.292(9) . ?
C21 C26 1.374(6) . ?
F18 C15 1.336(8) . ?
F11 C1 1.287(8) . ?
C25 C26 1.391(7) . ?
C25 C24 1.393(7) . ?
C25 C27 1.450(7) . ?
F10 C1 1.331(8) . ?
C19 H19 0.9500 . ?
C19 C20 1.368(7) . ?
C18 H18 0.9500 . ?
C18 C17 1.372(7) . ?
C17 H17 0.9500 . ?
C17 C16 1.395(7) . ?
C13 H13 0.9500 . ?
C13 C12 1.404(8) . ?
C13 C14 1.394(8) . ?
C26 H26 0.9500 . ?
C23 C24 1.389(7) . ?
C23 C34 1.474(6) . ?
C44 C43 1.358(10) . ?
C44 C45 1.538(9) . ?
F12 C1 1.312(7) . ?
C24 H24 0.9500 . ?
F14 C5 1.328(8) . ?
C47 C48 1.388(8) . ?
C47 C46 1.533(8) . ?
F15 C5 1.313(9) . ?
F26 C50 1.268(8) . ?
C35 C38 1.574(8) . ?
C35 C36 1.499(8) . ?
C35 C37 1.511(8) . ?
F8 C10 1.279(9) . ?
F6 C11 1.267(9) . ?
F22 C45 1.277(11) . ?
F21 C41 1.268(9) . ?
C49 C48 1.400(9) . ?
C49 C50 1.524(9) . ?
F25 C50 1.271(10) . ?
C12 C11 1.519(8) . ?
C16 C20 1.415(6) . ?
C1 C2 1.541(8) . ?
C14 C15 1.528(9) . ?
C20 H20 0.9500 . ?
N3 C27 1.271(7) . ?
N3 C31 1.505(8) . ?
F7 C10 1.311(9) . ?
F1 C6 1.345(9) . ?
F3 C6 1.298(8) . ?
F27 C50 1.334(10) . ?
C43 H43 0.9500 . ?
C43 C42 1.376(9) . ?
C42 C41 1.540(9) . ?
C48 H48 0.9500 . ?
F9 C10 1.289(9) . ?
F24 C45 1.280(9) . ?
C38 C39 1.528(9) . ?
C38 C40 1.544(10) . ?
F5 C11 1.291(9) . ?
C3 H3 0.9500 . ?
C3 C2 1.391(9) . ?
C3 C4 1.407(9) . ?
C36 H36A 0.9800 . ?
C36 H36B 0.9800 . ?
C36 H36C 0.9800 . ?
C37 H37A 0.9800 . ?
C37 H37B 0.9800 . ?
C37 H37C 0.9800 . ?
C39 H39A 0.9800 . ?
C39 H39B 0.9800 . ?
C39 H39C 0.9800 . ?
C41 F19 1.230(8) . ?
C41 F20 1.323(10) . ?
F23 C45 1.292(11) . ?
C31 C28 1.549(11) . ?
C31 C33 1.585(14) . ?
C31 C32 1.509(12) . ?
C11 F4 1.322(10) . ?
C9 C10 1.557(9) . ?
C9 C8 1.422(9) . ?
C6 C7 1.510(9) . ?
C28 C29 1.513(10) . ?
C28 C30 1.520(13) . ?
C40 H40A 0.9800 . ?
C40 H40B 0.9800 . ?
C40 H40C 0.9800 . ?
C4 C5 1.526(8) . ?
C7 C8 1.378(9) . ?
C29 H29A 0.9800 . ?
C29 H29B 0.9800 . ?
C29 H29C 0.9800 . ?
C33 H33A 0.9800 . ?
C33 H33B 0.9800 . ?
C33 H33C 0.9800 . ?
C32 H32A 0.9800 . ?
C32 H32B 0.9800 . ?
C32 H32C 0.9800 . ?
C30 H30A 0.9800 . ?
C30 H30B 0.9800 . ?
C30 H30C 0.9800 . ?
C8 H8 0.9500 . ?

loop_
_geom_torsion_atom_site_label_1
_geom_torsion_atom_site_label_2
_geom_torsion_atom_site_label_3
_geom_torsion_atom_site_label_4
_geom_torsion
_geom_torsion_site_symmetry_1
_geom_torsion_site_symmetry_2
_geom_torsion_site_symmetry_3
_geom_torsion_site_symmetry_4
_geom_torsion_publ_flag
Dy1 O7 C16 C17 -89.9(5) . . . . ?
Dy1 O7 C16 C17 84.1(5) 2_676 . . . ?
Dy1 O7 C16 C20 -94.6(5) 2_676 . . . ?
Dy1 O7 C16 C20 91.4(5) . . . . ?
Dy1 O4 C14 C13 28.9(8) . . . . ?
Dy1 O4 C14 C15 -150.6(4) . . . . ?
Dy1 O3 C12 C13 -19.9(8) . . . . ?
Dy1 O3 C12 C11 162.8(4) . . . . ?
Dy1 O2 C7 C6 175.3(4) . . . . ?
Dy1 O2 C7 C8 -5.7(10) . . . . ?
Dy1 O6 C4 C3 -7.8(11) . . . . ?
Dy1 O6 C4 C5 171.0(4) . . . . ?
Dy1 O5 C2 C1 -159.9(4) . . . . ?
Dy1 O5 C2 C3 17.9(10) . . . . ?
Dy1 O1 C9 C10 -174.4(4) . . . . ?
Dy1 O1 C9 C8 10.3(10) . . . . ?
Zn1 O12 C49 C48 -1.0(10) . . . . ?
Zn1 O12 C49 C50 178.5(5) . . . . ?
Zn1 O11 C47 C48 -2.7(9) . . . . ?
Zn1 O11 C47 C46 176.2(4) . . . . ?
Zn1 O10 C44 C43 -11.2(10) . . . . ?
Zn1 O10 C44 C45 167.8(4) . . . . ?
Zn1 O9 C42 C43 9.5(9) . . . . ?
Zn1 O9 C42 C41 -168.0(4) . . . . ?
Zn1 N5 C35 C38 137.8(4) . . . . ?
Zn1 N5 C35 C36 -102.0(5) . . . . ?
Zn1 N5 C35 C37 17.6(6) . . . . ?
Zn1 N5 C34 N4 -150.9(4) . . . . ?
Zn1 N5 C34 C23 27.0(7) . . . . ?
O7 C16 C20 C19 176.8(4) . . . . ?
O12 C49 C48 C47 -1.5(11) . . . . ?
O12 C49 C50 F26 175.0(8) . . . . ?
O12 C49 C50 F25 48.0(9) . . . . ?
O12 C49 C50 F27 -65.0(9) . . . . ?
O4 C14 C15 F17 179.4(6) . . . . ?
O4 C14 C15 F16 -59.4(7) . . . . ?
O4 C14 C15 F18 59.9(8) . . . . ?
O3 C12 C11 F6 -155.3(7) . . . . ?
O3 C12 C11 F5 -25.2(10) . . . . ?
O3 C12 C11 F4 82.9(8) . . . . ?
O11 C47 C48 C49 3.6(10) . . . . ?
O11 C47 C46 F30 25.0(7) . . . . ?
O11 C47 C46 F28 -94.8(6) . . . . ?
O11 C47 C46 F29 145.2(5) . . . . ?
O2 C7 C8 C9 -3.3(10) . . . . ?
O10 C44 C43 C42 1.3(11) . . . . ?
O10 C44 C45 F22 45.4(9) . . . . ?
O10 C44 C45 F24 -77.0(10) . . . . ?
O10 C44 C45 F23 166.0(8) . . . . ?
O6 C4 C5 F13 24.3(10) . . . . ?
O6 C4 C5 F14 143.9(6) . . . . ?
O6 C4 C5 F15 -96.7(7) . . . . ?
O9 C42 C41 F21 84.3(8) . . . . ?
O9 C42 C41 F19 -149.1(8) . . . . ?
O9 C42 C41 F20 -28.3(9) . . . . ?
N1 C21 C26 C25 -175.0(4) . . . . ?
N1 C19 C20 C16 2.0(7) . . . . ?
N1 C18 C17 C16 1.3(8) . . . . ?
O1 C9 C10 F8 176.4(6) . . . . ?
O1 C9 C10 F7 -64.9(8) . . . . ?
O1 C9 C10 F9 56.3(9) . . . . ?
O1 C9 C8 C7 1.0(10) . . . . ?
N5 C35 C38 N4 23.5(6) . . . . ?
N5 C35 C38 C39 140.1(5) . . . . ?
N5 C35 C38 C40 -88.3(5) . . . . ?
F2 C6 C7 O2 -60.7(8) . . . . ?
F2 C6 C7 C8 120.2(7) . . . . ?
O8 N2 C27 C25 6.7(10) . . . . ?
O8 N2 C27 N3 -174.4(6) . . . . ?
O8 N2 C28 C31 164.5(6) . . . . ?
O8 N2 C28 C29 42.4(11) . . . . ?
O8 N2 C28 C30 -75.9(8) . . . . ?
C22 C21 C26 C25 0.8(7) . . . . ?
C22 C23 C24 C25 -0.4(7) . . . . ?
C22 C23 C34 N5 47.3(8) . . . . ?
C22 C23 C34 N4 -135.0(5) . . . . ?
O13 N4 C34 N5 178.8(5) . . . . ?
O13 N4 C34 C23 0.8(9) . . . . ?
O13 N4 C38 C35 168.7(5) . . . . ?
O13 N4 C38 C39 47.0(9) . . . . ?
O13 N4 C38 C40 -74.3(7) . . . . ?
C21 N1 C19 C20 -176.6(4) . . . . ?
C21 N1 C18 C17 175.0(5) . . . . ?
C21 C22 C23 C24 0.3(7) . . . . ?
C21 C22 C23 C34 -175.6(4) . . . . ?
F11 C1 C2 O5 64.3(8) . . . . ?
F11 C1 C2 C3 -113.8(7) . . . . ?
F10 C1 C2 O5 -53.7(7) . . . . ?
F10 C1 C2 C3 128.2(7) . . . . ?
C19 N1 C21 C22 -43.4(7) . . . . ?
C19 N1 C21 C26 132.5(5) . . . . ?
C19 N1 C18 C17 -1.3(7) . . . . ?
C18 N1 C21 C22 140.3(5) . . . . ?
C18 N1 C21 C26 -43.8(6) . . . . ?
C18 N1 C19 C20 -0.3(7) . . . . ?
C18 C17 C16 O7 -178.4(4) . . . . ?
C18 C17 C16 C20 0.3(7) . . . . ?
C17 C16 C20 C19 -1.9(7) . . . . ?
C13 C12 C11 F6 27.1(9) . . . . ?
C13 C12 C11 F5 157.2(7) . . . . ?
C13 C12 C11 F4 -94.7(8) . . . . ?
C13 C14 C15 F17 -0.1(9) . . . . ?
C13 C14 C15 F16 121.0(6) . . . . ?
C13 C14 C15 F18 -119.7(6) . . . . ?
C26 C25 C24 C23 0.6(8) . . . . ?
C26 C25 C27 N2 28.9(8) . . . . ?
C26 C25 C27 N3 -149.9(6) . . . . ?
C23 C22 C21 N1 175.2(4) . . . . ?
C23 C22 C21 C26 -0.5(7) . . . . ?
C44 C43 C42 O9 -0.7(11) . . . . ?
C44 C43 C42 C41 176.7(6) . . . . ?
F12 C1 C2 O5 -174.3(6) . . . . ?
F12 C1 C2 C3 7.6(9) . . . . ?
C24 C25 C26 C21 -0.8(8) . . . . ?
C24 C25 C27 N2 -156.8(5) . . . . ?
C24 C25 C27 N3 24.4(9) . . . . ?
C24 C23 C34 N5 -128.6(6) . . . . ?
C24 C23 C34 N4 49.1(7) . . . . ?
C35 N5 C34 N4 9.8(6) . . . . ?
C35 N5 C34 C23 -172.3(5) . . . . ?
C34 N5 C35 C38 -21.9(6) . . . . ?
C34 N5 C35 C36 98.4(5) . . . . ?
C34 N5 C35 C37 -142.0(5) . . . . ?
C34 N4 C38 C35 -19.5(6) . . . . ?
C34 N4 C38 C39 -141.2(6) . . . . ?
C34 N4 C38 C40 97.5(6) . . . . ?
C34 C23 C24 C25 175.5(5) . . . . ?
C12 C13 C14 O4 1.1(9) . . . . ?
C12 C13 C14 C15 -179.4(6) . . . . ?
C14 C13 C12 O3 -5.5(9) . . . . ?
C14 C13 C12 C11 171.7(6) . . . . ?
N3 C31 C28 N2 22.8(8) . . . . ?
N3 C31 C28 C29 140.4(7) . . . . ?
N3 C31 C28 C30 -89.2(8) . . . . ?
F1 C6 C7 O2 57.3(8) . . . . ?
F1 C6 C7 C8 -121.8(7) . . . . ?
F3 C6 C7 O2 173.0(6) . . . . ?
F3 C6 C7 C8 -6.1(10) . . . . ?
C27 N2 C28 C31 -21.5(8) . . . . ?
C27 N2 C28 C29 -143.5(7) . . . . ?
C27 N2 C28 C30 98.2(7) . . . . ?
C27 C25 C26 C21 173.3(5) . . . . ?
C27 C25 C24 C23 -173.7(5) . . . . ?
C27 N3 C31 C28 -18.1(9) . . . . ?
C27 N3 C31 C33 100.7(7) . . . . ?
C27 N3 C31 C32 -141.9(9) . . . . ?
C43 C44 C45 F22 -135.5(8) . . . . ?
C43 C44 C45 F24 102.2(9) . . . . ?
C43 C44 C45 F23 -14.8(11) . . . . ?
C43 C42 C41 F21 -93.4(8) . . . . ?
C43 C42 C41 F19 33.2(11) . . . . ?
C43 C42 C41 F20 153.9(8) . . . . ?
C48 C47 C46 F30 -156.0(5) . . . . ?
C48 C47 C46 F28 84.2(7) . . . . ?
C48 C47 C46 F29 -35.8(8) . . . . ?
C48 C49 C50 F26 -5.4(12) . . . . ?
C48 C49 C50 F25 -132.4(8) . . . . ?
C48 C49 C50 F27 114.6(8) . . . . ?
C38 N4 C34 N5 7.4(7) . . . . ?
C38 N4 C34 C23 -170.6(5) . . . . ?
C46 C47 C48 C49 -175.2(6) . . . . ?
C3 C4 C5 F13 -156.8(7) . . . . ?
C3 C4 C5 F14 -37.1(9) . . . . ?
C3 C4 C5 F15 82.2(8) . . . . ?
C2 C3 C4 O6 -3.6(12) . . . . ?
C2 C3 C4 C5 177.6(7) . . . . ?
C36 C35 C38 N4 -91.2(5) . . . . ?
C36 C35 C38 C39 25.4(7) . . . . ?
C36 C35 C38 C40 157.0(5) . . . . ?
C37 C35 C38 N4 141.6(5) . . . . ?
C37 C35 C38 C39 -101.8(7) . . . . ?
C37 C35 C38 C40 29.8(7) . . . . ?
C50 C49 C48 C47 179.0(6) . . . . ?
C31 N3 C27 N2 4.7(9) . . . . ?
C31 N3 C27 C25 -176.4(6) . . . . ?
C6 C7 C8 C9 175.6(6) . . . . ?
C45 C44 C43 C42 -177.7(6) . . . . ?
C28 N2 C27 C25 -167.1(6) . . . . ?
C28 N2 C27 N3 11.8(8) . . . . ?
C4 C3 C2 O5 -1.7(12) . . . . ?
C4 C3 C2 C1 176.1(6) . . . . ?
C10 C9 C8 C7 -174.2(6) . . . . ?
C33 C31 C28 N2 -87.7(7) . . . . ?
C33 C31 C28 C29 29.9(10) . . . . ?
C33 C31 C28 C30 160.3(7) . . . . ?
C32 C31 C28 N2 142.0(7) . . . . ?
C32 C31 C28 C29 -100.5(9) . . . . ?
C32 C31 C28 C30 30.0(9) . . . . ?
C8 C9 C10 F8 -7.9(9) . . . . ?
C8 C9 C10 F7 110.8(8) . . . . ?
C8 C9 C10 F9 -128.0(7) . . . . ?

loop_
_smtbx_masks_void_nr
_smtbx_masks_void_average_x
_smtbx_masks_void_average_y
_smtbx_masks_void_average_z
_smtbx_masks_void_volume
_smtbx_masks_void_count_electrons
_smtbx_masks_void_content
1 0.000 -0.677 0.677 232.8 18.9 ?
2 0.159 0.783 0.553 9.6 0.5 ?
3 0.841 0.217 0.447 9.6 0.5 ?
